data_7001236
loop_
_publ_author_name
'Redrup, Kate V.'
'Weller, Mark T.'

_publ_section_title
;
 Synthesis and crystal structures of iron hydrogen phosphates
;
_journal_issue 19
_journal_name_full 'Dalton Transactions'
_journal_page_first 3786
_journal_page_last 3792
_journal_paper_doi 10.1039/b902519g
_journal_year 2009
_chemical_formula_sum 'Fe1.5 H2 O5 P'
_chemical_formula_weight 196.76
_chemical_name_systematic
;
?
;
_space_group_IT_number 141
_symmetry_space_group_name_Hall '-I 4bd 2'
_symmetry_space_group_name_H-M 'I 41/a m d :2'
_atom_sites_solution_hydrogens geom
_atom_sites_solution_primary direct
_atom_sites_solution_secondary difmap
_audit_creation_method SHELXL-97
_cell_angle_alpha 90.00
_cell_angle_beta 90.00
_cell_angle_gamma 90.00
_cell_formula_units_Z 4
_cell_length_a 5.2061(3)
_cell_length_b 5.2061(3)
_cell_length_c 12.9609(12)
_cell_measurement_temperature 293(2)
_cell_volume 351.29(4)
_computing_structure_refinement 'SHELXL-97 (Sheldrick, 1997)'
_diffrn_ambient_temperature 293(2)
_diffrn_measured_fraction_theta_full 1.000
_diffrn_measured_fraction_theta_max 1.000
_diffrn_radiation_monochromator graphite
_diffrn_radiation_source 'fine-focus sealed tube'
_diffrn_radiation_type MoK\a
_diffrn_radiation_wavelength 0.71073
_diffrn_reflns_av_R_equivalents 0.0759
_diffrn_reflns_av_sigmaI/netI 0.0371
_diffrn_reflns_limit_h_max 6
_diffrn_reflns_limit_h_min -6
_diffrn_reflns_limit_k_max 6
_diffrn_reflns_limit_k_min -6
_diffrn_reflns_limit_l_max 16
_diffrn_reflns_limit_l_min -15
_diffrn_reflns_number 1338
_diffrn_reflns_theta_full 27.52
_diffrn_reflns_theta_max 27.52
_diffrn_reflns_theta_min 4.22
_exptl_absorpt_coefficient_mu 6.614
_exptl_absorpt_correction_T_max 0.8791
_exptl_absorpt_correction_T_min 0.5576
_exptl_crystal_density_diffrn 3.720
_exptl_crystal_density_method 'not measured'
_exptl_crystal_F_000 384
_exptl_crystal_size_max 0.10
_exptl_crystal_size_mid 0.05
_exptl_crystal_size_min 0.02
_refine_diff_density_max 0.557
_refine_diff_density_min -0.940
_refine_diff_density_rms 0.140
_refine_ls_extinction_method none
_refine_ls_goodness_of_fit_ref 1.240
_refine_ls_hydrogen_treatment mixed
_refine_ls_matrix_type full
_refine_ls_number_parameters 20
_refine_ls_number_reflns 128
_refine_ls_number_restraints 0
_refine_ls_restrained_S_all 1.240
_refine_ls_R_factor_all 0.0499
_refine_ls_R_factor_gt 0.0399
_refine_ls_shift/su_max 0.749
_refine_ls_shift/su_mean 0.202
_refine_ls_structure_factor_coef Fsqd
_refine_ls_weighting_details 'calc w=1/[\s^2^(Fo^2^)+(0.0000P)^2^+4.1051P] where P=(Fo^2^+2Fc^2^)/3'
_refine_ls_weighting_scheme calc
_refine_ls_wR_factor_gt 0.0709
_refine_ls_wR_factor_ref 0.0752
_reflns_number_gt 111
_reflns_number_total 128
_reflns_threshold_expression >2sigma(I)
_cod_data_source_file B902519G.txt
_cod_data_source_block 2007kvb0045
_cod_original_formula_sum 'H2 Fe1.50 O5 P'
_cod_database_code 7001236

loop_
_symmetry_equiv_pos_as_xyz
'x, y, z'
'-x+1/2, -y, z+1/2'
'-y+1/4, x+3/4, z+1/4'
'y+1/4, -x+1/4, z+3/4'
'-x+1/2, y, -z+1/2'
'x, -y, -z'
'y+1/4, x+3/4, -z+1/4'
'-y+1/4, -x+1/4, -z+3/4'
'x+1/2, y+1/2, z+1/2'
'-x+1, -y+1/2, z+1'
'-y+3/4, x+5/4, z+3/4'
'y+3/4, -x+3/4, z+5/4'
'-x+1, y+1/2, -z+1'
'x+1/2, -y+1/2, -z+1/2'
'y+3/4, x+5/4, -z+3/4'
'-y+3/4, -x+3/4, -z+5/4'
'-x, -y, -z'
'x-1/2, y, -z-1/2'
'y-1/4, -x-3/4, -z-1/4'
'-y-1/4, x-1/4, -z-3/4'
'x-1/2, -y, z-1/2'
'-x, y, z'
'-y-1/4, -x-3/4, z-1/4'
'y-1/4, x-1/4, z-3/4'
'-x+1/2, -y+1/2, -z+1/2'
'x, y+1/2, -z'
'y+1/4, -x-1/4, -z+1/4'
'-y+1/4, x+1/4, -z-1/4'
'x, -y+1/2, z'
'-x+1/2, y+1/2, z+1/2'
'-y+1/4, -x-1/4, z+1/4'
'y+1/4, x+1/4, z-1/4'

loop_
_atom_site_label
_atom_site_type_symbol
_atom_site_fract_x
_atom_site_fract_y
_atom_site_fract_z
_atom_site_U_iso_or_equiv
_atom_site_adp_type
_atom_site_occupancy
_atom_site_symmetry_multiplicity
_atom_site_calc_flag
_atom_site_refinement_flags
_atom_site_disorder_assembly
_atom_site_disorder_group
O3 O 0.0000 0.7500 0.1250 0.022(2) Uani 1 8 d S . .
H H 0.0000 0.87(3) 0.091(11) 0.00(5) Uiso 0.33 2 d SP . .
P3 P 0.5000 0.2500 0.1250 0.0135(7) Uani 1 8 d S . .
Fe2 Fe 0.0000 0.467(2) 0.0040(15) 0.0093(17) Uani 0.33 2 d SP . .
O1 O 0.2575(9) 0.2500 0.0580(3) 0.0217(10) Uani 1 2 d S . .

loop_
_atom_site_aniso_label
_atom_site_aniso_U_11
_atom_site_aniso_U_22
_atom_site_aniso_U_33
_atom_site_aniso_U_23
_atom_site_aniso_U_13
_atom_site_aniso_U_12
O3 0.023(3) 0.023(3) 0.018(5) 0.000 0.000 0.000
P3 0.0129(10) 0.0129(10) 0.0148(14) 0.000 0.000 0.000
Fe2 0.0094(9) 0.012(5) 0.007(3) 0.015(4) 0.000 0.000
O1 0.021(2) 0.024(2) 0.020(2) 0.000 -0.009(2) 0.000

loop_
_atom_type_symbol
_atom_type_description
_atom_type_scat_dispersion_real
_atom_type_scat_dispersion_imag
_atom_type_scat_source
O O 0.0106 0.0060 'International Tables Vol C Tables 4.2.6.8 and 6.1.1.4'
H H 0.0000 0.0000 'International Tables Vol C Tables 4.2.6.8 and 6.1.1.4'
P P 0.1023 0.0942 'International Tables Vol C Tables 4.2.6.8 and 6.1.1.4'
Fe Fe 0.3463 0.8444 'International Tables Vol C Tables 4.2.6.8 and 6.1.1.4'

loop_
_geom_angle_atom_site_label_1
_geom_angle_atom_site_label_2
_geom_angle_atom_site_label_3
_geom_angle
_geom_angle_site_symmetry_1
_geom_angle_site_symmetry_3
_geom_angle_publ_flag
Fe2 O3 Fe2 68.2(6) 12_454 3 ?
Fe2 O3 Fe2 133.3(4) 12_454 17_565 ?
Fe2 O3 Fe2 133.3(4) 3 17_565 ?
Fe2 O3 Fe2 133.3(4) 12_454 26 ?
Fe2 O3 Fe2 133.3(4) 3 26 ?
Fe2 O3 Fe2 68.2(6) 17_565 26 ?
Fe2 O3 Fe2 9.1(6) 12_454 20_666 ?
Fe2 O3 Fe2 77.27(8) 3 20_666 ?
Fe2 O3 Fe2 127.15(8) 17_565 20_666 ?
Fe2 O3 Fe2 127.15(8) 26 20_666 ?
Fe2 O3 Fe2 127.15(8) 12_454 . ?
Fe2 O3 Fe2 127.15(8) 3 . ?
Fe2 O3 Fe2 9.1(6) 17_565 . ?
Fe2 O3 Fe2 77.27(8) 26 . ?
Fe2 O3 Fe2 122.1(4) 20_666 . ?
Fe2 O3 Fe2 77.27(8) 12_454 27_465 ?
Fe2 O3 Fe2 9.1(6) 3 27_465 ?
Fe2 O3 Fe2 127.15(8) 17_565 27_465 ?
Fe2 O3 Fe2 127.15(8) 26 27_465 ?
Fe2 O3 Fe2 86.3(6) 20_666 27_465 ?
Fe2 O3 Fe2 122.1(4) . 27_465 ?
Fe2 O3 Fe2 127.15(8) 12_454 10_464 ?
Fe2 O3 Fe2 127.15(8) 3 10_464 ?
Fe2 O3 Fe2 77.27(8) 17_565 10_464 ?
Fe2 O3 Fe2 9.1(6) 26 10_464 ?
Fe2 O3 Fe2 122.1(4) 20_666 10_464 ?
Fe2 O3 Fe2 86.3(6) . 10_464 ?
Fe2 O3 Fe2 122.1(4) 27_465 10_464 ?
O1 P3 O1 108.74(16) 27_565 . ?
O1 P3 O1 110.9(3) 27_565 20_656 ?
O1 P3 O1 108.74(16) . 20_656 ?
O1 P3 O1 108.74(16) 27_565 10_554 ?
O1 P3 O1 110.9(3) . 10_554 ?
O1 P3 O1 108.74(16) 20_656 10_554 ?
Fe2 Fe2 O1 133.0(18) 17_565 10_454 ?
Fe2 Fe2 O1 133.0(18) 17_565 . ?
O1 Fe2 O1 90.4(5) 10_454 . ?
Fe2 Fe2 O3 107(7) 17_565 17_565 ?
O1 Fe2 O3 88.3(6) 10_454 17_565 ?
O1 Fe2 O3 88.3(6) . 17_565 ?
Fe2 Fe2 O1 40.1(15) 17_565 26 ?
O1 Fe2 O1 173.1(4) 10_454 26 ?
O1 Fe2 O1 96.1(2) . 26 ?
O3 Fe2 O1 94.3(7) 17_565 26 ?
Fe2 Fe2 O1 40.1(15) 17_565 17_565 ?
O1 Fe2 O1 96.1(2) 10_454 17_565 ?
O1 Fe2 O1 173.1(4) . 17_565 ?
O3 Fe2 O1 94.3(7) 17_565 17_565 ?
O1 Fe2 O1 77.3(4) 26 17_565 ?
Fe2 Fe2 O3 64(6) 17_565 . ?
O1 Fe2 O3 98.0(7) 10_454 . ?
O1 Fe2 O3 98.0(7) . . ?
O3 Fe2 O3 170.9(6) 17_565 . ?
O1 Fe2 O3 78.7(4) 26 . ?
O1 Fe2 O3 78.7(4) 17_565 . ?
Fe2 Fe2 Fe2 163(7) 17_565 10_454 ?
O1 Fe2 Fe2 53.2(4) 10_454 10_454 ?
O1 Fe2 Fe2 53.2(4) . 10_454 ?
O3 Fe2 Fe2 55.9(3) 17_565 10_454 ?
O1 Fe2 Fe2 133.3(4) 26 10_454 ?
O1 Fe2 Fe2 133.3(4) 17_565 10_454 ?
O3 Fe2 Fe2 133.2(3) . 10_454 ?
Fe2 Fe2 Fe2 15(6) 17_565 26 ?
O1 Fe2 Fe2 127.9(7) 10_454 26 ?
O1 Fe2 Fe2 127.9(7) . 26 ?
O3 Fe2 Fe2 121.8(10) 17_565 26 ?
O1 Fe2 Fe2 45.6(2) 26 26 ?
O1 Fe2 Fe2 45.6(2) 17_565 26 ?
O3 Fe2 Fe2 49.1(6) . 26 ?
Fe2 Fe2 Fe2 177.7(8) 10_454 26 ?
Fe2 Fe2 Fe2 161(7) 17_565 26_545 ?
O1 Fe2 Fe2 54.3(3) 10_454 26_545 ?
O1 Fe2 Fe2 54.3(3) . 26_545 ?
O3 Fe2 Fe2 53.6(7) 17_565 26_545 ?
O1 Fe2 Fe2 132.1(8) 26 26_545 ?
O1 Fe2 Fe2 132.1(8) 17_565 26_545 ?
O3 Fe2 Fe2 135.4(11) . 26_545 ?
Fe2 Fe2 Fe2 2.3(8) 10_454 26_545 ?
Fe2 Fe2 Fe2 175.4(17) 26 26_545 ?
Fe2 Fe2 Fe2 17(7) 17_565 10_464 ?
O1 Fe2 Fe2 126.8(4) 10_454 10_464 ?
O1 Fe2 Fe2 126.8(4) . 10_464 ?
O3 Fe2 Fe2 124.1(3) 17_565 10_464 ?
O1 Fe2 Fe2 46.7(4) 26 10_464 ?
O1 Fe2 Fe2 46.7(4) 17_565 10_464 ?
O3 Fe2 Fe2 46.8(3) . 10_464 ?
Fe2 Fe2 Fe2 180.000(1) 10_454 10_464 ?
Fe2 Fe2 Fe2 2.3(8) 26 10_464 ?
Fe2 Fe2 Fe2 177.7(8) 26_545 10_464 ?
P3 O1 Fe2 142.6(5) . 10_454 ?
P3 O1 Fe2 142.6(5) . . ?
Fe2 O1 Fe2 73.7(8) 10_454 . ?
P3 O1 Fe2 136.6(4) . 26_545 ?
Fe2 O1 Fe2 6.9(4) 10_454 26_545 ?
Fe2 O1 Fe2 80.15(18) . 26_545 ?
P3 O1 Fe2 136.6(4) . 17_565 ?
Fe2 O1 Fe2 80.15(18) 10_454 17_565 ?
Fe2 O1 Fe2 6.9(4) . 17_565 ?
Fe2 O1 Fe2 86.5(7) 26_545 17_565 ?

loop_
_geom_bond_atom_site_label_1
_geom_bond_atom_site_label_2
_geom_bond_distance
_geom_bond_site_symmetry_2
_geom_bond_publ_flag
O3 Fe2 2.02(2) 12_454 ?
O3 Fe2 2.02(2) 3 ?
O3 Fe2 2.02(2) 17_565 ?
O3 Fe2 2.02(2) 26 ?
O3 Fe2 2.150(19) 20_666 ?
O3 Fe2 2.150(19) . ?
O3 Fe2 2.150(19) 27_465 ?
O3 Fe2 2.150(19) 10_464 ?
P3 O1 1.533(4) 27_565 ?
P3 O1 1.533(4) . ?
P3 O1 1.533(4) 20_656 ?
P3 O1 1.533(4) 10_554 ?
Fe2 Fe2 0.354(19) 17_565 ?
Fe2 O1 1.889(8) 10_454 ?
Fe2 O1 1.889(8) . ?
Fe2 O3 2.02(2) 17_565 ?
Fe2 O1 2.146(8) 26 ?
Fe2 O1 2.146(8) 17_565 ?
Fe2 Fe2 2.26(2) 10_454 ?
Fe2 Fe2 2.6051(15) 26 ?
Fe2 Fe2 2.6051(15) 26_545 ?
Fe2 Fe2 2.94(2) 10_464 ?
O1 Fe2 1.889(8) 10_454 ?
O1 Fe2 2.146(8) 26_545 ?
O1 Fe2 2.146(8) 17_565 ?
